data_2013010
loop_
_publ_author_name
'Jones, Peter G.'
'Vancea, Fabiola'
'Herbst-Irmer, Regine'

_publ_section_title
;
 Secondary interactions in <i>n</i>-(chloromethyl)pyridinium chlorides
 (<i>n</i> = 2, 3, 4)
;
_journal_issue 11
_journal_name_full 'Acta Crystallographica Section C'
_journal_page_first o665
_journal_page_last o668
_journal_paper_doi 10.1107/S0108270102017018
_journal_volume 58
_journal_year 2002
_chemical_formula_moiety 'C6 H7 Cl N + , Cl -'
_chemical_formula_sum 'C6 H7 Cl2 N'
_chemical_formula_weight 164.03
_chemical_name_systematic
;
3-chloromethylpyridinium chloride
;
_space_group_IT_number 15
_symmetry_cell_setting monoclinic
_symmetry_space_group_name_Hall '-C 2yc'
_symmetry_space_group_name_H-M 'C 1 2/c 1'
_atom_sites_solution_hydrogens geom
_atom_sites_solution_primary direct
_atom_sites_solution_secondary difmap
_audit_creation_method SHELXL97
_cell_angle_alpha 90
_cell_angle_beta 104.441(12)
_cell_angle_gamma 90
_cell_formula_units_Z 8
_cell_length_a 23.037(4)
_cell_length_b 4.3310(8)
_cell_length_c 14.855(3)
_cell_measurement_reflns_used 3132
_cell_measurement_temperature 133(2)
_cell_measurement_theta_max 30.4
_cell_measurement_theta_min 2.8
_cell_volume 1435.3(5)
_computing_cell_refinement 'SAINT (Bruker, 1998)'
_computing_data_collection 'SMART (Bruker, 1998)'
_computing_data_reduction SAINT
_computing_molecular_graphics 'XP (Siemens, 1994)'
_computing_publication_material SHELXL97
_computing_structure_refinement 'SHELXL97 (Sheldrick, 1997)'
_computing_structure_solution 'SHELXS97 (Sheldrick, 1990)'
_diffrn_ambient_temperature 133(2)
_diffrn_detector_area_resol_mean 8.192
_diffrn_measured_fraction_theta_full 1.000
_diffrn_measured_fraction_theta_max 0.999
_diffrn_measurement_device_type 'Bruker SMART 1000 CCD area-detector'
_diffrn_measurement_method '\w and \f'
_diffrn_radiation_monochromator graphite
_diffrn_radiation_source 'normal-focus sealed tube'
_diffrn_radiation_type MoK\a
_diffrn_radiation_wavelength 0.71073
_diffrn_reflns_av_R_equivalents 0.179
_diffrn_reflns_av_sigmaI/netI 0.105
_diffrn_reflns_limit_h_max 31
_diffrn_reflns_limit_h_min -32
_diffrn_reflns_limit_k_max 6
_diffrn_reflns_limit_k_min -6
_diffrn_reflns_limit_l_max 20
_diffrn_reflns_limit_l_min -20
_diffrn_reflns_number 8435
_diffrn_reflns_theta_full 30.00
_diffrn_reflns_theta_max 30.03
_diffrn_reflns_theta_min 1.83
_exptl_absorpt_coefficient_mu 0.808
_exptl_absorpt_correction_type none
_exptl_crystal_colour colourless
_exptl_crystal_density_diffrn 1.518
_exptl_crystal_density_meas ?
_exptl_crystal_density_method 'not measured'
_exptl_crystal_description needle
_exptl_crystal_F_000 672
_exptl_crystal_size_max 0.50
_exptl_crystal_size_mid 0.06
_exptl_crystal_size_min 0.03
_refine_diff_density_max 0.54
_refine_diff_density_min -0.57
_refine_ls_extinction_method none
_refine_ls_goodness_of_fit_ref 1.013
_refine_ls_hydrogen_treatment mixed
_refine_ls_matrix_type full
_refine_ls_number_parameters 86
_refine_ls_number_reflns 2098
_refine_ls_number_restraints 0
_refine_ls_restrained_S_all 1.013
_refine_ls_R_factor_all 0.068
_refine_ls_R_factor_gt 0.047
_refine_ls_shift/su_max 0.002
_refine_ls_shift/su_mean 0.000
_refine_ls_structure_factor_coef Fsqd
_refine_ls_weighting_details 'calc w = 1/[\s^2^(Fo^2^)+(0.0468P)^2^] where P=(Fo^2^+2Fc^2^)/3'
_refine_ls_weighting_scheme calc
_refine_ls_wR_factor_gt 0.114
_refine_ls_wR_factor_ref 0.123
_reflns_number_gt 1582
_reflns_number_total 2098
_reflns_threshold_expression I>2\s(I)
_cod_data_source_file bm1509.cif
_cod_data_source_block II
_cod_depositor_comments
;
The following automatic conversions were performed:

'_exptl_crystal_density_meas' value 'not measured' was changed to '?'
- the value is perceived as not measured.

Automatic conversion script
Id: cif_fix_values 3008 2015-01-20 13:52:24Z robertas 
;
_cod_original_sg_symbol_H-M 'C 2/c'
_cod_database_code 2013010
_cod_database_fobs_code 2013010

loop_
_symmetry_equiv_pos_as_xyz
'x, y, z'
'-x, y, -z+1/2'
'x+1/2, y+1/2, z'
'-x+1/2, y+1/2, -z+1/2'
'-x, -y, -z'
'x, -y, z-1/2'
'-x+1/2, -y+1/2, -z'
'x+1/2, -y+1/2, z-1/2'

loop_
_atom_site_label
_atom_site_fract_x
_atom_site_fract_y
_atom_site_fract_z
_atom_site_U_iso_or_equiv
_atom_site_adp_type
_atom_site_calc_flag
_atom_site_refinement_flags
_atom_site_occupancy
_atom_site_disorder_assembly
_atom_site_disorder_group
_atom_site_type_symbol
Cl1 0.23991(3) 0.21847(14) 0.63712(3) 0.02789(17) Uani d . 1 . . Cl
Cl2 -0.05793(3) 0.40869(12) 0.33846(3) 0.02246(16) Uani d . 1 . . Cl
N1 0.05678(9) 0.0692(4) 0.40334(12) 0.0211(4) Uani d . 1 . . N
H1 0.0261(14) 0.166(7) 0.3818(19) 0.031(8) Uiso d . 1 . . H
C2 0.08531(11) 0.1126(5) 0.49168(14) 0.0215(4) Uani d . 1 . . C
H2 0.0682 0.2411 0.5301 0.026 Uiso calc R 1 . . H
C3 0.13930(10) -0.0273(5) 0.52752(12) 0.0189(4) Uani d . 1 . . C
C4 0.16232(10) -0.2140(5) 0.46944(13) 0.0215(4) Uani d . 1 . . C
H4 0.1997 -0.3148 0.4925 0.026 Uiso calc R 1 . . H
C5 0.13112(11) -0.2546(5) 0.37808(14) 0.0231(5) Uani d . 1 . . C
H5 0.1468 -0.3834 0.3381 0.028 Uiso calc R 1 . . H
C6 0.07780(11) -0.1089(5) 0.34585(13) 0.0221(4) Uani d . 1 . . C
H6 0.0558 -0.1339 0.2831 0.027 Uiso calc R 1 . . H
C7 0.17049(11) 0.0168(6) 0.62706(13) 0.0239(5) Uani d . 1 . . C
H7A 0.1785 -0.1866 0.6580 0.029 Uiso calc R 1 . . H
H7B 0.1446 0.1364 0.6584 0.029 Uiso calc R 1 . . H

loop_
_atom_site_aniso_label
_atom_site_aniso_U_11
_atom_site_aniso_U_22
_atom_site_aniso_U_33
_atom_site_aniso_U_12
_atom_site_aniso_U_13
_atom_site_aniso_U_23
Cl1 0.0258(3) 0.0329(3) 0.0224(2) -0.0011(2) 0.0011(2) -0.0024(2)
Cl2 0.0253(3) 0.0253(3) 0.0176(2) 0.0062(2) 0.00681(18) 0.00161(18)
N1 0.0201(10) 0.0224(9) 0.0200(7) 0.0036(8) 0.0034(7) 0.0013(7)
C2 0.0246(12) 0.0205(10) 0.0214(9) 0.0009(9) 0.0096(8) -0.0008(8)
C3 0.0210(11) 0.0217(10) 0.0144(7) -0.0009(8) 0.0052(7) 0.0017(7)
C4 0.0214(11) 0.0249(11) 0.0186(8) 0.0028(9) 0.0054(8) 0.0017(8)
C5 0.0248(12) 0.0275(12) 0.0181(8) 0.0019(9) 0.0072(8) -0.0037(8)
C6 0.0248(12) 0.0252(11) 0.0155(8) -0.0007(9) 0.0037(8) -0.0009(8)
C7 0.0249(12) 0.0306(11) 0.0161(8) -0.0006(10) 0.0048(8) -0.0007(8)

loop_
_atom_type_symbol
_atom_type_description
_atom_type_scat_dispersion_real
_atom_type_scat_dispersion_imag
_atom_type_scat_source
C C 0.0033 0.0016 'International Tables Vol C Tables 4.2.6.8 and 6.1.1.4'
H H 0.0000 0.0000 'International Tables Vol C Tables 4.2.6.8 and 6.1.1.4'
N N 0.0061 0.0033 'International Tables Vol C Tables 4.2.6.8 and 6.1.1.4'
Cl Cl 0.1484 0.1585 'International Tables Vol C Tables 4.2.6.8 and 6.1.1.4'

loop_
_geom_angle_atom_site_label_1
_geom_angle_atom_site_label_2
_geom_angle_atom_site_label_3
_geom_angle
_geom_angle_publ_flag
C2 N1 C6 123.2(2) y
N1 C2 C3 120.06(19) ?
C2 C3 C4 118.05(19) y
C2 C3 C7 119.86(19) ?
C4 C3 C7 122.1(2) ?
C5 C4 C3 120.1(2) ?
C6 C5 C4 119.43(19) ?
N1 C6 C5 119.1(2) ?
C3 C7 Cl1 110.18(14) ?
C2 N1 H1 119(2) ?
C6 N1 H1 117.7(19) ?
N1 C2 H2 120.0 ?
C3 C2 H2 120.0 ?
C5 C4 H4 119.9 ?
C3 C4 H4 119.9 ?
C6 C5 H5 120.3 ?
C4 C5 H5 120.3 ?
N1 C6 H6 120.5 ?
C5 C6 H6 120.5 ?
C3 C7 H7A 109.6 ?
Cl1 C7 H7A 109.6 ?
C3 C7 H7B 109.6 ?
Cl1 C7 H7B 109.6 ?
H7A C7 H7B 108.1 ?

loop_
_geom_bond_atom_site_label_1
_geom_bond_atom_site_label_2
_geom_bond_site_symmetry_2
_geom_bond_distance
_geom_bond_publ_flag
Cl1 C7 . 1.795(2) ?
N1 C2 . 1.326(3) y
N1 C6 . 1.328(3) y
C2 C3 . 1.366(3) ?
C3 C4 . 1.381(3) ?
C3 C7 . 1.486(3) ?
C4 C5 . 1.379(3) ?
C5 C6 . 1.358(3) ?
N1 H1 . 0.81(3) ?
C2 H2 . 0.9500 ?
C4 H4 . 0.9500 ?
C5 H5 . 0.9500 ?
C6 H6 . 0.9500 ?
C7 H7A . 0.9900 ?
C7 H7B . 0.9900 ?

loop_
_geom_hbond_atom_site_label_D
_geom_hbond_atom_site_label_H
_geom_hbond_atom_site_label_A
_geom_hbond_site_symmetry_A
_geom_hbond_distance_DH
_geom_hbond_distance_HA
_geom_hbond_distance_DA
_geom_hbond_angle_DHA
N1 H1 Cl2 . 0.81(3) 2.16(3) 2.967(2) 174(3)
C2 H2 Cl2 5_566 0.95 2.53 3.443(2) 161
C7 H7B Cl2 5_566 0.99 2.81 3.720(3) 153
C6 H6 Cl2 2_545 0.95 2.69 3.383(2) 130
C4 H4 Cl1 1_545 0.95 2.93 3.636(2) 132
C5 H5 Cl1 7_546 0.95 2.93 3.640(2) 133
C7 H7A Cl1 1_545 0.99 2.99 3.797(3) 139
C7 H7A Cl2 5_556 0.99 2.95 3.323(2) 103

loop_
_geom_torsion_atom_site_label_1
_geom_torsion_atom_site_label_2
_geom_torsion_atom_site_label_3
_geom_torsion_atom_site_label_4
_geom_torsion
_geom_torsion_publ_flag
C6 N1 C2 C3 0.5(3) ?
N1 C2 C3 C4 -0.5(3) ?
N1 C2 C3 C7 -178.7(2) ?
C2 C3 C4 C5 0.2(3) ?
C7 C3 C4 C5 178.4(2) ?
C3 C4 C5 C6 0.2(3) ?
C2 N1 C6 C5 -0.1(3) ?
C4 C5 C6 N1 -0.2(3) ?
C2 C3 C7 Cl1 -115.5(2) ?
C4 C3 C7 Cl1 66.3(3) y

loop_
_cod_related_entry_id
_cod_related_entry_database
_cod_related_entry_code
1 ChemSpider 21876
